data_7023994
loop_
_publ_author_name
'Luo, Geng-Geng'
'Xia, Jiu-Xu'
'Fang, Kai'
'Zhao, Qing-Hua'
'Wu, Ji-Huai'
'Dai, Jing-Cao'

_publ_section_title
;
 Discovery of polymorphism-dependent emission for crystalline
 boron-dipyrromethene dye.
;
_journal_issue 46
_journal_name_full 'Dalton transactions (Cambridge, England : 2003)'
_journal_page_first 16268
_journal_page_last 16271
_journal_paper_doi 10.1039/c3dt52325j
_journal_volume 42
_journal_year 2013
_chemical_formula_sum 'C21 H21 B F2 N2 O2'
_chemical_formula_weight 382.21
_chemical_name_systematic
; 
 ? 
;
_space_group_IT_number 2
_symmetry_cell_setting triclinic
_symmetry_space_group_name_Hall '-P 1'
_symmetry_space_group_name_H-M 'P -1'
_atom_sites_solution_hydrogens geom
_atom_sites_solution_primary direct
_atom_sites_solution_secondary difmap
_audit_creation_method SHELXL-97
_cell_angle_alpha 86.939(3)
_cell_angle_beta 77.665(3)
_cell_angle_gamma 75.267(3)
_cell_formula_units_Z 4
_cell_length_a 7.9124(13)
_cell_length_b 14.511(2)
_cell_length_c 17.330(3)
_cell_measurement_temperature 173(2)
_cell_volume 1879.9(5)
_computing_cell_refinement RAPID-AUTO
_computing_data_collection 'RAPID-AUTO (Rigaku Corporation, 1998)'
_computing_molecular_graphics 'SHELXL-97 (Sheldrick, 1997)'
_computing_publication_material 'SHELXL-97 (Sheldrick, 1997)'
_computing_structure_refinement 'SHELXL-97 (Sheldrick, 1997)'
_computing_structure_solution 'SHELXS-97 (Sheldrick, 1997)'
_diffrn_ambient_temperature 173(2)
_diffrn_measured_fraction_theta_full 0.979
_diffrn_measured_fraction_theta_max 0.979
_diffrn_measurement_device_type 'Rigaku RAXIS-RAPID'
_diffrn_measurement_method '\w scan'
_diffrn_radiation_monochromator graphite
_diffrn_radiation_source 'fine-focus sealed tube'
_diffrn_radiation_type MoK\a
_diffrn_radiation_wavelength 0.71073
_diffrn_reflns_av_R_equivalents 0.0160
_diffrn_reflns_av_sigmaI/netI 0.0288
_diffrn_reflns_limit_h_max 9
_diffrn_reflns_limit_h_min -8
_diffrn_reflns_limit_k_max 17
_diffrn_reflns_limit_k_min -16
_diffrn_reflns_limit_l_max 20
_diffrn_reflns_limit_l_min -14
_diffrn_reflns_number 9446
_diffrn_reflns_theta_full 25.00
_diffrn_reflns_theta_max 25.00
_diffrn_reflns_theta_min 1.45
_exptl_absorpt_coefficient_mu 0.100
_exptl_absorpt_correction_T_max 0.9803
_exptl_absorpt_correction_T_min 0.9707
_exptl_absorpt_process_details 'ABSCOR (Higashi, 1995)'
_exptl_crystal_colour deep-red
_exptl_crystal_density_diffrn 1.350
_exptl_crystal_density_method 'not measured'
_exptl_crystal_description block
_exptl_crystal_F_000 800
_exptl_crystal_size_max 0.30
_exptl_crystal_size_mid 0.25
_exptl_crystal_size_min 0.20
_refine_diff_density_max 0.584
_refine_diff_density_min -0.525
_refine_diff_density_rms 0.090
_refine_ls_extinction_method none
_refine_ls_goodness_of_fit_ref 1.085
_refine_ls_hydrogen_treatment mixed
_refine_ls_matrix_type full
_refine_ls_number_parameters 505
_refine_ls_number_reflns 6491
_refine_ls_number_restraints 0
_refine_ls_restrained_S_all 1.085
_refine_ls_R_factor_all 0.0697
_refine_ls_R_factor_gt 0.0656
_refine_ls_shift/su_max 0.000
_refine_ls_shift/su_mean 0.000
_refine_ls_structure_factor_coef Fsqd
_refine_ls_weighting_details 'calc w=1/[\s^2^(Fo^2^)+(0.1147P)^2^+1.2045P] where P=(Fo^2^+2Fc^2^)/3'
_refine_ls_weighting_scheme calc
_refine_ls_wR_factor_gt 0.1884
_refine_ls_wR_factor_ref 0.1934
_reflns_number_gt 5991
_reflns_number_total 6491
_reflns_threshold_expression >2sigma(I)
_cod_data_source_file c3dt52325j.txt
_cod_data_source_block 939165
_cod_original_sg_symbol_H-M P-1
_cod_database_code 7023994

loop_
_symmetry_equiv_pos_as_xyz
'x, y, z'
'-x, -y, -z'

loop_
_atom_site_label
_atom_site_type_symbol
_atom_site_fract_x
_atom_site_fract_y
_atom_site_fract_z
_atom_site_U_iso_or_equiv
_atom_site_adp_type
_atom_site_occupancy
_atom_site_symmetry_multiplicity
_atom_site_calc_flag
_atom_site_refinement_flags
B1 B 0.0376(3) 0.87044(18) 0.27480(16) 0.0244(5) Uani 1 1 d .
B2 B 0.5566(3) 0.69311(17) 0.22343(15) 0.0239(5) Uani 1 1 d .
N1 N 0.1073(2) 0.89997(13) 0.18928(11) 0.0247(4) Uani 1 1 d .
N2 N 0.1359(2) 0.91119(13) 0.32817(11) 0.0243(4) Uani 1 1 d .
N3 N 0.4610(2) 0.65322(13) 0.16863(11) 0.0243(4) Uani 1 1 d .
N4 N 0.4856(2) 0.66246(13) 0.30844(11) 0.0240(4) Uani 1 1 d .
F1 F -0.14560(17) 0.91174(10) 0.29678(8) 0.0328(3) Uani 1 1 d .
F2 F 0.06929(19) 0.77302(9) 0.28226(8) 0.0335(3) Uani 1 1 d .
F3 F 0.73975(17) 0.65358(10) 0.20142(8) 0.0313(3) Uani 1 1 d .
F4 F 0.52242(19) 0.79121(9) 0.21781(9) 0.0345(4) Uani 1 1 d .
O1 O 0.9122(2) 1.22247(14) 0.13936(15) 0.0529(6) Uani 1 1 d .
O2 O 0.6712(2) 1.34206(11) 0.13704(10) 0.0309(4) Uani 1 1 d .
O3 O -0.3180(2) 0.33839(14) 0.34263(13) 0.0461(5) Uani 1 1 d .
O4 O -0.0742(2) 0.22118(11) 0.34738(10) 0.0314(4) Uani 1 1 d .
C1 C 0.7536(3) 1.25030(17) 0.14426(14) 0.0287(5) Uani 1 1 d .
C2 C 0.7845(4) 1.40788(19) 0.12511(16) 0.0383(6) Uani 1 1 d .
H2A H 0.7118 1.4729 0.1208 0.057 Uiso 1 1 calc R
H2B H 0.8753 1.3912 0.0765 0.057 Uiso 1 1 calc R
H2C H 0.8431 1.4042 0.1700 0.057 Uiso 1 1 calc R
C3 C 0.6269(3) 1.18820(16) 0.16047(12) 0.0232(5) Uani 1 1 d .
C4 C 0.4433(3) 1.22480(15) 0.16995(13) 0.0242(5) Uani 1 1 d .
H4A H 0.3963 1.2910 0.1628 0.029 Uiso 1 1 calc R
C5 C 0.3282(3) 1.16561(15) 0.18968(13) 0.0244(5) Uani 1 1 d .
H5A H 0.2030 1.1913 0.1961 0.029 Uiso 1 1 calc R
C6 C 0.3958(3) 1.06855(15) 0.20014(12) 0.0223(5) Uani 1 1 d .
C7 C 0.5803(3) 1.03111(15) 0.18904(13) 0.0247(5) Uani 1 1 d .
H7A H 0.6271 0.9646 0.1950 0.030 Uiso 1 1 calc R
C8 C 0.6949(3) 1.09014(16) 0.16942(13) 0.0249(5) Uani 1 1 d .
H8A H 0.8202 1.0642 0.1620 0.030 Uiso 1 1 calc R
C9 C 0.2748(3) 1.00413(15) 0.22493(13) 0.0234(5) Uani 1 1 d .
C10 C 0.2443(3) 0.97395(15) 0.30367(13) 0.0235(5) Uani 1 1 d .
C11 C 0.3008(3) 0.99806(16) 0.37114(14) 0.0261(5) Uani 1 1 d .
C12 C 0.2230(3) 0.94929(17) 0.43381(14) 0.0303(5) Uani 1 1 d .
H12A H 0.2357 0.9513 0.4869 0.036 Uiso 1 1 calc R
C13 C 0.1221(3) 0.89649(17) 0.40620(14) 0.0290(5) Uani 1 1 d .
C14 C 0.0707(3) 0.87168(16) 0.12352(14) 0.0272(5) Uani 1 1 d .
C15 C 0.1374(3) 0.92447(17) 0.05925(14) 0.0289(5) Uani 1 1 d .
H15A H 0.1291 0.9179 0.0060 0.035 Uiso 1 1 calc R
C16 C 0.2167(3) 0.98737(16) 0.08576(13) 0.0262(5) Uani 1 1 d .
C17 C 0.2019(3) 0.97012(15) 0.16873(13) 0.0229(5) Uani 1 1 d .
C18 C 0.4227(3) 1.06016(18) 0.37762(15) 0.0320(5) Uani 1 1 d .
H18A H 0.4344 1.0619 0.4327 0.048 Uiso 1 1 calc R
H18B H 0.3728 1.1249 0.3602 0.048 Uiso 1 1 calc R
H18C H 0.5406 1.0343 0.3442 0.048 Uiso 1 1 calc R
C19 C 0.0137(4) 0.83360(19) 0.45199(15) 0.0357(6) Uani 1 1 d .
H19A H -0.0413 0.8061 0.4163 0.054 Uiso 1 1 calc R
H19B H -0.0798 0.8711 0.4930 0.054 Uiso 1 1 calc R
H19C H 0.0912 0.7823 0.4767 0.054 Uiso 1 1 calc R
C20 C -0.0272(3) 0.79708(17) 0.12294(16) 0.0341(6) Uani 1 1 d .
H20A H -0.0570 0.7726 0.1766 0.051 Uiso 1 1 calc R
H20B H 0.0479 0.7449 0.0880 0.051 Uiso 1 1 calc R
H20C H -0.1374 0.8245 0.1038 0.051 Uiso 1 1 calc R
C21 C 0.2866(3) 1.06271(17) 0.03651(14) 0.0304(5) Uani 1 1 d .
H21A H 0.2795 1.0557 -0.0186 0.046 Uiso 1 1 calc R
H21B H 0.4112 1.0561 0.0397 0.046 Uiso 1 1 calc R
H21C H 0.2147 1.1257 0.0561 0.046 Uiso 1 1 calc R
C22 C -0.1591(3) 0.31230(16) 0.33974(13) 0.0258(5) Uani 1 1 d .
C23 C -0.1830(4) 0.15377(19) 0.35545(16) 0.0387(6) Uani 1 1 d .
H23A H -0.1088 0.0893 0.3605 0.058 Uiso 1 1 calc R
H23B H -0.2353 0.1569 0.3087 0.058 Uiso 1 1 calc R
H23C H -0.2786 0.1693 0.4026 0.058 Uiso 1 1 calc R
C24 C -0.0367(3) 0.37658(15) 0.32748(12) 0.0230(5) Uani 1 1 d .
C25 C 0.1447(3) 0.34292(15) 0.32719(13) 0.0243(5) Uani 1 1 d .
H25A H 0.1913 0.2779 0.3389 0.029 Uiso 1 1 calc R
C26 C 0.2579(3) 0.40344(15) 0.31002(13) 0.0238(5) Uani 1 1 d .
H26A H 0.3816 0.3799 0.3095 0.029 Uiso 1 1 calc R
C27 C 0.1890(3) 0.49907(15) 0.29344(12) 0.0214(5) Uani 1 1 d .
C28 C 0.0073(3) 0.53352(15) 0.29611(13) 0.0243(5) Uani 1 1 d .
H28A H -0.0399 0.5990 0.2862 0.029 Uiso 1 1 calc R
C29 C -0.1056(3) 0.47288(16) 0.31319(13) 0.0247(5) Uani 1 1 d .
H29A H -0.2299 0.4969 0.3152 0.030 Uiso 1 1 calc R
C30 C 0.3100(3) 0.56419(15) 0.27054(13) 0.0223(5) Uani 1 1 d .
C31 C 0.3738(3) 0.59993(15) 0.32851(13) 0.0231(5) Uani 1 1 d .
C32 C 0.3414(3) 0.58869(17) 0.41248(14) 0.0291(5) Uani 1 1 d .
C33 C 0.4350(3) 0.64378(19) 0.43945(15) 0.0346(6) Uani 1 1 d .
H33A H 0.4400 0.6503 0.4931 0.042 Uiso 1 1 calc R
C34 C 0.5213(3) 0.68859(17) 0.37534(14) 0.0298(5) Uani 1 1 d .
C35 C 0.4831(3) 0.66597(17) 0.09029(14) 0.0294(5) Uani 1 1 d .
C36 C 0.3908(3) 0.61070(18) 0.06009(14) 0.0313(5) Uani 1 1 d .
H36A H 0.3859 0.6067 0.0061 0.038 Uiso 1 1 calc R
C37 C 0.3079(3) 0.56287(16) 0.12191(13) 0.0257(5) Uani 1 1 d .
C38 C 0.3526(3) 0.59007(15) 0.19128(13) 0.0225(5) Uani 1 1 d .
C39 C 0.2274(4) 0.5321(2) 0.46357(15) 0.0415(6) Uani 1 1 d .
H39A H 0.2329 0.5385 0.5189 0.062 Uiso 1 1 calc R
H39B H 0.2709 0.4648 0.4481 0.062 Uiso 1 1 calc R
H39C H 0.1036 0.5557 0.4572 0.062 Uiso 1 1 calc R
C40 C 0.6357(4) 0.75564(19) 0.37707(16) 0.0381(6) Uani 1 1 d .
H40A H 0.6787 0.7757 0.3231 0.057 Uiso 1 1 calc R
H40B H 0.7379 0.7236 0.4003 0.057 Uiso 1 1 calc R
H40C H 0.5656 0.8116 0.4089 0.057 Uiso 1 1 calc R
C41 C 0.5909(4) 0.7300(2) 0.04604(16) 0.0427(7) Uani 1 1 d .
H41A H 0.6397 0.7595 0.0830 0.064 Uiso 1 1 calc R
H41B H 0.5146 0.7798 0.0194 0.064 Uiso 1 1 calc R
H41C H 0.6891 0.6928 0.0067 0.064 Uiso 1 1 calc R
C42 C 0.1906(3) 0.49939(18) 0.11263(14) 0.0321(5) Uani 1 1 d .
H42A H 0.1872 0.4957 0.0567 0.048 Uiso 1 1 calc R
H42B H 0.0695 0.5255 0.1430 0.048 Uiso 1 1 calc R
H42C H 0.2385 0.4355 0.1321 0.048 Uiso 1 1 calc R

loop_
_atom_site_aniso_label
_atom_site_aniso_U_11
_atom_site_aniso_U_22
_atom_site_aniso_U_33
_atom_site_aniso_U_23
_atom_site_aniso_U_13
_atom_site_aniso_U_12
B1 0.0216(12) 0.0217(12) 0.0325(14) 0.0021(10) -0.0071(10) -0.0094(10)
B2 0.0221(12) 0.0209(12) 0.0317(14) 0.0039(10) -0.0081(10) -0.0091(10)
N1 0.0225(9) 0.0222(9) 0.0312(10) 0.0026(8) -0.0093(8) -0.0061(7)
N2 0.0216(9) 0.0222(9) 0.0292(10) 0.0039(8) -0.0059(7) -0.0059(7)
N3 0.0240(9) 0.0214(9) 0.0299(10) 0.0046(8) -0.0090(8) -0.0080(7)
N4 0.0213(9) 0.0232(9) 0.0292(10) -0.0012(7) -0.0084(8) -0.0059(7)
F1 0.0208(7) 0.0369(8) 0.0411(8) 0.0042(6) -0.0076(6) -0.0076(6)
F2 0.0395(8) 0.0220(7) 0.0420(8) 0.0056(6) -0.0122(6) -0.0110(6)
F3 0.0213(7) 0.0374(8) 0.0361(8) 0.0054(6) -0.0082(5) -0.0079(6)
F4 0.0388(8) 0.0210(7) 0.0475(9) 0.0047(6) -0.0133(6) -0.0118(6)
O1 0.0228(10) 0.0413(11) 0.0961(17) 0.0105(11) -0.0129(10) -0.0124(8)
O2 0.0306(9) 0.0271(9) 0.0405(10) 0.0053(7) -0.0124(7) -0.0137(7)
O3 0.0252(9) 0.0410(11) 0.0790(14) 0.0150(10) -0.0210(9) -0.0152(8)
O4 0.0312(9) 0.0257(9) 0.0414(10) 0.0046(7) -0.0088(7) -0.0143(7)
C1 0.0254(12) 0.0322(13) 0.0299(12) 0.0033(10) -0.0070(9) -0.0090(10)
C2 0.0422(14) 0.0355(14) 0.0477(15) 0.0096(12) -0.0170(12) -0.0243(12)
C3 0.0225(11) 0.0258(11) 0.0224(11) -0.0001(9) -0.0052(8) -0.0073(9)
C4 0.0246(11) 0.0208(11) 0.0267(11) 0.0004(9) -0.0064(9) -0.0041(9)
C5 0.0189(10) 0.0247(11) 0.0292(11) -0.0009(9) -0.0054(9) -0.0041(9)
C6 0.0224(11) 0.0247(11) 0.0212(10) 0.0008(8) -0.0060(8) -0.0070(9)
C7 0.0247(11) 0.0192(10) 0.0294(12) 0.0009(9) -0.0077(9) -0.0024(9)
C8 0.0172(10) 0.0278(12) 0.0282(12) -0.0004(9) -0.0047(9) -0.0025(9)
C9 0.0185(10) 0.0190(10) 0.0311(12) 0.0012(9) -0.0058(9) -0.0016(8)
C10 0.0189(10) 0.0204(10) 0.0303(12) 0.0002(9) -0.0042(9) -0.0037(8)
C11 0.0216(11) 0.0270(11) 0.0302(12) 0.0002(9) -0.0064(9) -0.0060(9)
C12 0.0298(12) 0.0366(13) 0.0257(12) 0.0021(10) -0.0069(9) -0.0097(10)
C13 0.0254(11) 0.0282(12) 0.0321(13) 0.0039(10) -0.0047(9) -0.0063(9)
C14 0.0221(11) 0.0253(11) 0.0352(13) -0.0014(9) -0.0095(9) -0.0048(9)
C15 0.0280(12) 0.0311(12) 0.0286(12) -0.0004(9) -0.0104(9) -0.0054(10)
C16 0.0224(11) 0.0254(11) 0.0290(12) 0.0005(9) -0.0070(9) -0.0013(9)
C17 0.0192(10) 0.0195(10) 0.0298(12) 0.0023(9) -0.0049(9) -0.0052(8)
C18 0.0331(13) 0.0360(13) 0.0321(13) -0.0001(10) -0.0101(10) -0.0149(11)
C19 0.0401(14) 0.0389(14) 0.0307(13) 0.0073(11) -0.0064(11) -0.0168(11)
C20 0.0340(13) 0.0309(13) 0.0430(14) 0.0012(11) -0.0165(11) -0.0117(10)
C21 0.0315(12) 0.0318(12) 0.0283(12) 0.0031(10) -0.0055(10) -0.0100(10)
C22 0.0262(12) 0.0306(12) 0.0235(11) 0.0047(9) -0.0077(9) -0.0112(10)
C23 0.0455(15) 0.0375(14) 0.0435(15) 0.0072(11) -0.0133(12) -0.0270(12)
C24 0.0234(11) 0.0265(11) 0.0200(10) 0.0003(9) -0.0047(8) -0.0079(9)
C25 0.0245(11) 0.0213(11) 0.0274(11) 0.0014(9) -0.0075(9) -0.0047(9)
C26 0.0180(10) 0.0241(11) 0.0293(11) 0.0001(9) -0.0068(9) -0.0039(8)
C27 0.0216(11) 0.0230(11) 0.0217(10) 0.0008(8) -0.0066(8) -0.0076(9)
C28 0.0236(11) 0.0197(10) 0.0295(12) 0.0029(9) -0.0086(9) -0.0033(9)
C29 0.0179(10) 0.0278(12) 0.0283(11) 0.0013(9) -0.0081(9) -0.0033(9)
C30 0.0192(10) 0.0182(10) 0.0291(11) 0.0007(8) -0.0081(9) -0.0017(8)
C31 0.0207(10) 0.0206(10) 0.0284(11) 0.0013(9) -0.0056(9) -0.0059(8)
C32 0.0298(12) 0.0302(12) 0.0290(12) 0.0008(9) -0.0090(9) -0.0081(10)
C33 0.0368(14) 0.0425(14) 0.0272(12) -0.0046(10) -0.0106(10) -0.0106(11)
C34 0.0247(11) 0.0311(12) 0.0356(13) -0.0065(10) -0.0089(10) -0.0070(10)
C35 0.0281(12) 0.0316(12) 0.0310(12) 0.0065(10) -0.0096(10) -0.0102(10)
C36 0.0334(13) 0.0373(13) 0.0267(12) 0.0043(10) -0.0111(10) -0.0123(11)
C37 0.0231(11) 0.0265(11) 0.0287(12) 0.0019(9) -0.0090(9) -0.0059(9)
C38 0.0188(10) 0.0194(10) 0.0302(12) 0.0022(8) -0.0068(9) -0.0055(8)
C39 0.0519(16) 0.0534(17) 0.0254(13) 0.0034(11) -0.0063(11) -0.0264(14)
C40 0.0371(14) 0.0410(14) 0.0428(15) -0.0086(12) -0.0109(11) -0.0178(12)
C41 0.0511(16) 0.0537(17) 0.0322(14) 0.0148(12) -0.0103(12) -0.0308(14)
C42 0.0368(13) 0.0350(13) 0.0309(13) -0.0007(10) -0.0120(10) -0.0161(11)

loop_
_atom_type_symbol
_atom_type_description
_atom_type_scat_dispersion_real
_atom_type_scat_dispersion_imag
_atom_type_scat_source
C C 0.0033 0.0016 'International Tables Vol C Tables 4.2.6.8 and 6.1.1.4'
H H 0.0000 0.0000 'International Tables Vol C Tables 4.2.6.8 and 6.1.1.4'
N N 0.0061 0.0033 'International Tables Vol C Tables 4.2.6.8 and 6.1.1.4'
B B 0.0013 0.0007 'International Tables Vol C Tables 4.2.6.8 and 6.1.1.4'
F F 0.0171 0.0103 'International Tables Vol C Tables 4.2.6.8 and 6.1.1.4'
O O 0.0106 0.0060 'International Tables Vol C Tables 4.2.6.8 and 6.1.1.4'

loop_
_geom_angle_atom_site_label_1
_geom_angle_atom_site_label_2
_geom_angle_atom_site_label_3
_geom_angle
F2 B1 F1 109.67(18)
F2 B1 N1 111.51(19)
F1 B1 N1 109.38(18)
F2 B1 N2 110.78(19)
F1 B1 N2 108.88(19)
N1 B1 N2 106.54(18)
F4 B2 F3 109.47(18)
F4 B2 N3 110.79(18)
F3 B2 N3 108.84(19)
F4 B2 N4 110.76(19)
F3 B2 N4 110.05(18)
N3 B2 N4 106.89(17)
C14 N1 C17 108.50(19)
C14 N1 B1 126.29(19)
C17 N1 B1 124.79(18)
C13 N2 C10 108.85(19)
C13 N2 B1 125.68(19)
C10 N2 B1 125.35(19)
C35 N3 C38 108.70(19)
C35 N3 B2 125.50(19)
C38 N3 B2 125.49(18)
C34 N4 C31 108.17(19)
C34 N4 B2 126.84(19)
C31 N4 B2 124.98(18)
C1 O2 C2 115.78(19)
C22 O4 C23 115.70(19)
O1 C1 O2 123.1(2)
O1 C1 C3 124.5(2)
O2 C1 C3 112.41(19)
C4 C3 C8 119.2(2)
C4 C3 C1 122.1(2)
C8 C3 C1 118.62(19)
C5 C4 C3 120.6(2)
C4 C5 C6 120.1(2)
C5 C6 C7 119.6(2)
C5 C6 C9 121.12(19)
C7 C6 C9 119.31(19)
C8 C7 C6 120.4(2)
C7 C8 C3 120.2(2)
C17 C9 C10 121.0(2)
C17 C9 C6 119.83(19)
C10 C9 C6 119.03(19)
N2 C10 C9 120.4(2)
N2 C10 C11 107.79(19)
C9 C10 C11 131.8(2)
C12 C11 C10 105.8(2)
C12 C11 C18 124.2(2)
C10 C11 C18 130.0(2)
C11 C12 C13 108.9(2)
N2 C13 C12 108.6(2)
N2 C13 C19 123.0(2)
C12 C13 C19 128.4(2)
N1 C14 C15 108.9(2)
N1 C14 C20 123.4(2)
C15 C14 C20 127.8(2)
C16 C15 C14 109.0(2)
C15 C16 C17 105.8(2)
C15 C16 C21 125.0(2)
C17 C16 C21 129.0(2)
N1 C17 C9 120.21(19)
N1 C17 C16 107.76(19)
C9 C17 C16 131.8(2)
O3 C22 O4 123.1(2)
O3 C22 C24 124.4(2)
O4 C22 C24 112.50(19)
C25 C24 C29 119.5(2)
C25 C24 C22 121.98(19)
C29 C24 C22 118.53(19)
C26 C25 C24 120.6(2)
C25 C26 C27 119.63(19)
C28 C27 C26 119.9(2)
C28 C27 C30 119.61(19)
C26 C27 C30 120.46(19)
C29 C28 C27 120.4(2)
C28 C29 C24 119.99(19)
C31 C30 C38 121.5(2)
C31 C30 C27 119.6(2)
C38 C30 C27 118.92(19)
C30 C31 N4 120.5(2)
C30 C31 C32 131.7(2)
N4 C31 C32 107.68(19)
C33 C32 C31 105.9(2)
C33 C32 C39 125.1(2)
C31 C32 C39 129.0(2)
C32 C33 C34 109.1(2)
N4 C34 C33 109.1(2)
N4 C34 C40 123.3(2)
C33 C34 C40 127.5(2)
N3 C35 C36 109.0(2)
N3 C35 C41 123.1(2)
C36 C35 C41 127.9(2)
C37 C36 C35 108.6(2)
C36 C37 C38 106.1(2)
C36 C37 C42 123.9(2)
C38 C37 C42 130.0(2)
N3 C38 C30 120.08(19)
N3 C38 C37 107.64(19)
C30 C38 C37 132.3(2)

loop_
_geom_bond_atom_site_label_1
_geom_bond_atom_site_label_2
_geom_bond_distance
B1 F2 1.375(3)
B1 F1 1.397(3)
B1 N1 1.545(3)
B1 N2 1.553(3)
B2 F4 1.382(3)
B2 F3 1.392(3)
B2 N3 1.548(3)
B2 N4 1.545(3)
N1 C14 1.342(3)
N1 C17 1.399(3)
N2 C13 1.343(3)
N2 C10 1.395(3)
N3 C35 1.340(3)
N3 C38 1.396(3)
N4 C34 1.345(3)
N4 C31 1.403(3)
O1 C1 1.202(3)
O2 C1 1.338(3)
O2 C2 1.447(3)
O3 C22 1.208(3)
O4 C22 1.336(3)
O4 C23 1.442(3)
C1 C3 1.486(3)
C3 C4 1.391(3)
C3 C8 1.400(3)
C4 C5 1.384(3)
C5 C6 1.391(3)
C6 C7 1.396(3)
C6 C9 1.487(3)
C7 C8 1.380(3)
C9 C17 1.400(3)
C9 C10 1.400(3)
C10 C11 1.427(3)
C11 C12 1.383(3)
C11 C18 1.501(3)
C12 C13 1.402(3)
C13 C19 1.493(3)
C14 C15 1.403(3)
C14 C20 1.485(3)
C15 C16 1.378(3)
C16 C17 1.431(3)
C16 C21 1.495(3)
C22 C24 1.484(3)
C24 C25 1.393(3)
C24 C29 1.394(3)
C25 C26 1.385(3)
C26 C27 1.395(3)
C27 C28 1.389(3)
C27 C30 1.491(3)
C28 C29 1.385(3)
C30 C31 1.392(3)
C30 C38 1.397(3)
C31 C32 1.431(3)
C32 C33 1.377(3)
C32 C39 1.494(3)
C33 C34 1.396(4)
C34 C40 1.493(3)
C35 C36 1.399(3)
C35 C41 1.492(3)
C36 C37 1.382(3)
C37 C38 1.424(3)
C37 C42 1.500(3)
